data_7117239
loop_
_publ_author_name
'Luisa Ciano'
'Natalie Fey'
'Connor J. V. Halliday'
'Jason M. Lynam'
'Lucy M. Milner'
'Nimesh Mistry'
'Natalie E. Pridmore'
'Nell S. Townsend'
'Adrian C. Whitwood'

_publ_section_title
;
 Dispersion, solvent and metal effects in the binding of gold cations to
 alkynyl ligands: implications for Au(I) catalysis
;
_journal_name_full Chem.Commun.
_journal_page_first 9702
_journal_paper_doi 10.1039/C5cc02629F
_journal_volume 51
_journal_year 2015
_chemical_formula_moiety 'C66 H64 Au3 N2, F6 Sb'
_chemical_formula_sum 'C66 H64 Au3 F6 N2 Sb'
_chemical_formula_weight 1711.84
_chemical_name_systematic
;
 ?
;
_space_group_crystal_system monoclinic
_space_group_IT_number 14
_space_group_name_Hall '-P 2ybc'
_space_group_name_H-M_alt 'P 1 21/c 1'
_symmetry_space_group_name_Hall '-P 2ybc'
_symmetry_space_group_name_H-M 'P 1 21/c 1'
_atom_sites_solution_hydrogens geom
_atom_sites_solution_primary iterative
_audit_creation_date 2014-02-23
_audit_creation_method
;
Olex2 1.2
(compiled 2014.02.11 svn.r2872 for OlexSys, GUI svn.r4767)
;
_audit_update_record
;
2014-11-04 deposited with the CCDC.
2015-04-30 downloaded from the CCDC.
;
_cell_angle_alpha 90
_cell_angle_beta 91.0581(9)
_cell_angle_gamma 90
_cell_formula_units_Z 4
_cell_length_a 16.33309(17)
_cell_length_b 18.64797(16)
_cell_length_c 18.79354(18)
_cell_measurement_reflns_used 12921
_cell_measurement_temperature 110.05(10)
_cell_measurement_theta_max 30.4080
_cell_measurement_theta_min 3.4250
_cell_volume 5723.14(9)
_computing_cell_refinement
;
CrysAlisPro, Agilent Technologies,
Version 1.171.37.31 (release 14-01-2014 CrysAlis171 .NET)
(compiled Jan 14 2014,18:38:05)
;
_computing_data_collection
;
CrysAlisPro, Agilent Technologies,
Version 1.171.37.31 (release 14-01-2014 CrysAlis171 .NET)
(compiled Jan 14 2014,18:38:05)
;
_computing_data_reduction
;
CrysAlisPro, Agilent Technologies,
Version 1.171.37.31 (release 14-01-2014 CrysAlis171 .NET)
(compiled Jan 14 2014,18:38:05)
;
_computing_molecular_graphics 'Olex2 (Dolomanov et al., 2009)'
_computing_publication_material 'Olex2 (Dolomanov et al., 2009)'
_computing_structure_refinement 'ShelXL (Sheldrick, 2008)'
_computing_structure_solution
;
Superflip (Palatinus & Chapuis, 2007;Palatinus & van der Lee, 2008;
Palatinus et al., 2012)
;
_diffrn_ambient_environment N~2~
_diffrn_ambient_temperature 110.05(10)
_diffrn_detector 'CCD plate'
_diffrn_detector_area_resol_mean 16.1450
_diffrn_detector_type Eos
_diffrn_measured_fraction_theta_full 0.998
_diffrn_measured_fraction_theta_max 0.878
_diffrn_measurement_device 'four-circle diffractometer'
_diffrn_measurement_device_type 'SuperNova, Single source at offset, Eos'
_diffrn_measurement_method '\w scans'
_diffrn_orient_matrix_UB_11 0.0098970000
_diffrn_orient_matrix_UB_12 -0.0192493000
_diffrn_orient_matrix_UB_13 0.0315236000
_diffrn_orient_matrix_UB_21 0.0217212000
_diffrn_orient_matrix_UB_22 0.0301985000
_diffrn_orient_matrix_UB_23 0.0134491000
_diffrn_orient_matrix_UB_31 -0.0363108000
_diffrn_orient_matrix_UB_32 0.0127914000
_diffrn_orient_matrix_UB_33 0.0158018000
_diffrn_radiation_monochromator mirror
_diffrn_radiation_probe x-ray
_diffrn_radiation_type MoK\a
_diffrn_radiation_wavelength 0.71073
_diffrn_reflns_av_R_equivalents 0.0255
_diffrn_reflns_av_unetI/netI 0.0372
_diffrn_reflns_laue_measured_fraction_full 0.998
_diffrn_reflns_laue_measured_fraction_max 0.878
_diffrn_reflns_limit_h_max 22
_diffrn_reflns_limit_h_min -21
_diffrn_reflns_limit_k_max 25
_diffrn_reflns_limit_k_min -24
_diffrn_reflns_limit_l_max 26
_diffrn_reflns_limit_l_min -24
_diffrn_reflns_number 33742
_diffrn_reflns_point_group_measured_fraction_full 0.998
_diffrn_reflns_point_group_measured_fraction_max 0.878
_diffrn_reflns_theta_full 26.32
_diffrn_reflns_theta_max 30.418
_diffrn_reflns_theta_min 2.911
_diffrn_source 'SuperNova (Mo) X-ray Source'
_exptl_absorpt_coefficient_mu 8.196
_exptl_absorpt_correction_T_max 0.697
_exptl_absorpt_correction_T_min 0.396
_exptl_absorpt_correction_type gaussian
_exptl_absorpt_process_details
;
CrysAlisPro, Agilent Technologies,
Version 1.171.37.31 (release 14-01-2014 CrysAlis171 .NET)
(compiled Jan 14 2014,18:38:05)
Numerical absorption correction based on gaussian integration over
            a multifaceted crystal model
Empirical absorption correction using spherical harmonics,
 implemented in SCALE3 ABSPACK scaling algorithm.
;
_exptl_crystal_colour 'clear light yellow'
_exptl_crystal_colour_lustre clear
_exptl_crystal_colour_modifier light
_exptl_crystal_colour_primary yellow
_exptl_crystal_density_diffrn 1.987
_exptl_crystal_description needle
_exptl_crystal_F_000 3264
_exptl_crystal_size_max 0.145
_exptl_crystal_size_mid 0.0487
_exptl_crystal_size_min 0.0483
_refine_diff_density_max 1.220
_refine_diff_density_min -1.572
_refine_diff_density_rms 0.151
_refine_ls_extinction_coef .
_refine_ls_extinction_method none
_refine_ls_goodness_of_fit_ref 1.039
_refine_ls_hydrogen_treatment constr
_refine_ls_matrix_type full
_refine_ls_number_parameters 715
_refine_ls_number_reflns 15270
_refine_ls_number_restraints 0
_refine_ls_restrained_S_all 1.039
_refine_ls_R_factor_all 0.0371
_refine_ls_R_factor_gt 0.0254
_refine_ls_shift/su_max 0.004
_refine_ls_shift/su_mean 0.000
_refine_ls_structure_factor_coef Fsqd
_refine_ls_weighting_details 'w=1/[\s^2^(Fo^2^)+(0.0160P)^2^+9.8093P] where P=(Fo^2^+2Fc^2^)/3'
_refine_ls_weighting_scheme calc
_refine_ls_wR_factor_gt 0.0504
_refine_ls_wR_factor_ref 0.0546
_reflns_Friedel_coverage 0.000
_reflns_friedel_fraction_full .
_reflns_friedel_fraction_max .
_reflns_number_gt 12881
_reflns_number_total 15270
_reflns_threshold_expression 'I > 2\s(I)'
_cod_data_source_file c5cc02629f2.cif
_cod_data_source_block '[6]SbF6'
_cod_database_code 7117239
_shelxl_version_number 2013-4
_chemical_oxdiff_formula 'C66 H64 Au3 F6 N2 Sb1'
_shelx_space_group_comment
;
The symmetry employed for this shelxl refinement is uniquely defined
by the following loop, which should always be used as a source of
symmetry information in preference to the above space-group names.
They are only intended as comments.
;
_reflns_odcompleteness_completeness 99.80
_reflns_odcompleteness_iscentric 1
_reflns_odcompleteness_theta 26.32
_olex2_refinement_description
;
;
_olex2_computing_structure_refinement_long 'ShelXL (Sheldrick, 2008)'
_olex2_computing_structure_solution_long 'ShelXS (Sheldrick, 2008)'

loop_
_space_group_symop_operation_xyz
'x, y, z'
'-x, y+1/2, -z+1/2'
'-x, -y, -z'
'x, -y-1/2, z-1/2'

loop_
_atom_site_label
_atom_site_type_symbol
_atom_site_fract_x
_atom_site_fract_y
_atom_site_fract_z
_atom_site_U_iso_or_equiv
_atom_site_adp_type
_atom_site_occupancy
_atom_site_site_symmetry_order
_atom_site_calc_flag
_atom_site_refinement_flags_posn
_atom_site_refinement_flags_adp
_atom_site_refinement_flags_occupancy
_atom_site_disorder_assembly
_atom_site_disorder_group
Au1 Au 0.25077(2) 0.72651(2) 0.54027(2) 0.01660(3) Uani 1 1 d . . . . .
Au2 Au 0.38686(2) 0.60399(2) 0.50930(2) 0.01203(3) Uani 1 1 d . . . . .
Au3 Au 0.11101(2) 0.59381(2) 0.53143(2) 0.01192(3) Uani 1 1 d . . . . .
C1 C 0.3796(2) 0.7041(2) 0.54276(18) 0.0163(7) Uani 1 1 d . . . . .
C2 C 0.3861(2) 0.7690(2) 0.55400(18) 0.0171(7) Uani 1 1 d . . . . .
C3 C 0.4077(2) 0.8432(2) 0.56444(19) 0.0168(7) Uani 1 1 d . . . . .
C4 C 0.4627(2) 0.8624(2) 0.6182(2) 0.0245(9) Uani 1 1 d . . . . .
H4 H 0.4854 0.8268 0.6488 0.029 Uiso 1 1 calc R . . . .
C5 C 0.4843(3) 0.9332(2) 0.6270(2) 0.0296(10) Uani 1 1 d . . . . .
H5 H 0.5225 0.9463 0.6635 0.035 Uiso 1 1 calc R . . . .
C6 C 0.4510(3) 0.9852(2) 0.5833(2) 0.0291(10) Uani 1 1 d . . . . .
H6 H 0.4657 1.0341 0.5900 0.035 Uiso 1 1 calc R . . . .
C7 C 0.3966(3) 0.9665(2) 0.5303(2) 0.0313(10) Uani 1 1 d . . . . .
H7 H 0.3731 1.0026 0.5007 0.038 Uiso 1 1 calc R . . . .
C8 C 0.3758(3) 0.8960(2) 0.5195(2) 0.0259(9) Uani 1 1 d . . . . .
H8 H 0.3396 0.8832 0.4814 0.031 Uiso 1 1 calc R . . . .
C9 C 0.4544(2) 0.6287(2) 0.42095(18) 0.0151(7) Uani 1 1 d . . . . .
C10 C 0.4854(2) 0.6931(2) 0.39893(18) 0.0157(7) Uani 1 1 d . . . . .
H10 H 0.4737 0.7350 0.4255 0.019 Uiso 1 1 calc R . . . .
C11 C 0.5344(2) 0.6993(2) 0.33802(18) 0.0168(7) Uani 1 1 d . . . . .
C12 C 0.5512(2) 0.6366(2) 0.30110(18) 0.0180(8) Uani 1 1 d . . . . .
H12 H 0.5846 0.6390 0.2603 0.022 Uiso 1 1 calc R . . . .
C13 C 0.5207(2) 0.5705(2) 0.32204(18) 0.0175(7) Uani 1 1 d . . . . .
H13 H 0.5331 0.5287 0.2955 0.021 Uiso 1 1 calc R . . . .
C14 C 0.4718(2) 0.5653(2) 0.38189(18) 0.0158(7) Uani 1 1 d . . . . .
C15 C 0.4382(2) 0.4975(2) 0.40867(17) 0.0142(7) Uani 1 1 d . . . . .
C16 C 0.4456(2) 0.4292(2) 0.38145(19) 0.0176(7) Uani 1 1 d . . . . .
H16 H 0.4753 0.4213 0.3392 0.021 Uiso 1 1 calc R . . . .
C17 C 0.4093(2) 0.3719(2) 0.41611(19) 0.0194(8) Uani 1 1 d . . . . .
H17 H 0.4146 0.3249 0.3973 0.023 Uiso 1 1 calc R . . . .
C18 C 0.3653(2) 0.3826(2) 0.47809(19) 0.0177(7) Uani 1 1 d . . . . .
H18 H 0.3400 0.3434 0.5013 0.021 Uiso 1 1 calc R . . . .
C19 C 0.3593(2) 0.4513(2) 0.50507(18) 0.0147(7) Uani 1 1 d . . . . .
C20 C 0.3196(2) 0.47531(19) 0.57093(17) 0.0134(7) Uani 1 1 d . . . . .
C21 C 0.2816(2) 0.4281(2) 0.61786(18) 0.0161(7) Uani 1 1 d . . . . .
H21 H 0.2752 0.3789 0.6057 0.019 Uiso 1 1 calc R . . . .
C22 C 0.2535(2) 0.4537(2) 0.68238(19) 0.0170(7) Uani 1 1 d . . . . .
H22 H 0.2275 0.4215 0.7139 0.020 Uiso 1 1 calc R . . . .
C23 C 0.2623(2) 0.5250(2) 0.70209(18) 0.0150(7) Uani 1 1 d . . . . .
C24 C 0.2976(2) 0.5723(2) 0.65333(18) 0.0147(7) Uani 1 1 d . . . . .
H24 H 0.3020 0.6217 0.6650 0.018 Uiso 1 1 calc R . . . .
C25 C 0.3262(2) 0.54815(19) 0.58819(18) 0.0136(7) Uani 1 1 d . . . . .
C26 C 0.5662(2) 0.7735(2) 0.31709(18) 0.0190(8) Uani 1 1 d . . . . .
C27 C 0.6148(3) 0.8067(3) 0.3794(2) 0.0325(10) Uani 1 1 d . . . . .
H27A H 0.6355 0.8538 0.3653 0.049 Uiso 1 1 calc GR . . . .
H27B H 0.6608 0.7754 0.3923 0.049 Uiso 1 1 calc GR . . . .
H27C H 0.5790 0.8122 0.4203 0.049 Uiso 1 1 calc GR . . . .
C28 C 0.6224(3) 0.7702(2) 0.2535(2) 0.0281(9) Uani 1 1 d . . . . .
H28A H 0.6401 0.8188 0.2411 0.042 Uiso 1 1 calc GR . . . .
H28B H 0.5930 0.7488 0.2128 0.042 Uiso 1 1 calc GR . . . .
H28C H 0.6705 0.7408 0.2656 0.042 Uiso 1 1 calc GR . . . .
C29 C 0.4927(3) 0.8221(3) 0.2982(2) 0.0334(11) Uani 1 1 d . . . . .
H29A H 0.4557 0.8242 0.3386 0.050 Uiso 1 1 calc GR . . . .
H29B H 0.4632 0.8025 0.2566 0.050 Uiso 1 1 calc GR . . . .
H29C H 0.5123 0.8704 0.2872 0.050 Uiso 1 1 calc GR . . . .
C30 C 0.2403(2) 0.5508(2) 0.77745(18) 0.0163(7) Uani 1 1 d . . . . .
C31 C 0.3140(2) 0.5336(2) 0.8267(2) 0.0235(8) Uani 1 1 d . . . . .
H31A H 0.3624 0.5593 0.8102 0.035 Uiso 1 1 calc GR . . . .
H31B H 0.3245 0.4818 0.8260 0.035 Uiso 1 1 calc GR . . . .
H31C H 0.3019 0.5486 0.8754 0.035 Uiso 1 1 calc GR . . . .
C32 C 0.1645(2) 0.5125(2) 0.80457(19) 0.0234(9) Uani 1 1 d . . . . .
H32A H 0.1509 0.5313 0.8516 0.035 Uiso 1 1 calc GR . . . .
H32B H 0.1754 0.4610 0.8081 0.035 Uiso 1 1 calc GR . . . .
H32C H 0.1184 0.5207 0.7714 0.035 Uiso 1 1 calc GR . . . .
C33 C 0.2243(3) 0.6313(2) 0.7790(2) 0.0291(10) Uani 1 1 d . . . . .
H33A H 0.2748 0.6570 0.7678 0.044 Uiso 1 1 calc GR . . . .
H33B H 0.2062 0.6452 0.8264 0.044 Uiso 1 1 calc GR . . . .
H33C H 0.1816 0.6433 0.7436 0.044 Uiso 1 1 calc GR . . . .
C34 C 0.1215(2) 0.6994(2) 0.53168(18) 0.0162(7) Uani 1 1 d . . . . .
C35 C 0.1200(2) 0.7648(2) 0.53253(18) 0.0178(8) Uani 1 1 d . . . . .
C36 C 0.1038(2) 0.8414(2) 0.53856(18) 0.0171(7) Uani 1 1 d . . . . .
C37 C 0.1514(3) 0.8920(2) 0.5050(2) 0.0236(9) Uani 1 1 d . . . . .
H37 H 0.1940 0.8770 0.4747 0.028 Uiso 1 1 calc R . . . .
C38 C 0.1372(3) 0.9639(2) 0.5152(2) 0.0301(10) Uani 1 1 d . . . . .
H38 H 0.1709 0.9983 0.4927 0.036 Uiso 1 1 calc R . . . .
C39 C 0.0751(3) 0.9860(2) 0.5574(2) 0.0331(11) Uani 1 1 d . . . . .
H39 H 0.0660 1.0358 0.5645 0.040 Uiso 1 1 calc R . . . .
C40 C 0.0250(3) 0.9362(3) 0.5903(2) 0.0323(10) Uani 1 1 d . . . . .
H40 H -0.0191 0.9518 0.6187 0.039 Uiso 1 1 calc R . . . .
C41 C 0.0400(2) 0.8639(2) 0.5813(2) 0.0227(8) Uani 1 1 d . . . . .
H41 H 0.0067 0.8295 0.6043 0.027 Uiso 1 1 calc R . . . .
C42 C 0.1706(2) 0.56972(19) 0.43712(17) 0.0135(7) Uani 1 1 d . . . . .
C43 C 0.1960(2) 0.6140(2) 0.38224(18) 0.0152(7) Uani 1 1 d . . . . .
H43 H 0.1924 0.6645 0.3876 0.018 Uiso 1 1 calc R . . . .
C44 C 0.2272(2) 0.5854(2) 0.31867(18) 0.0155(7) Uani 1 1 d . . . . .
C45 C 0.2394(2) 0.5116(2) 0.31499(18) 0.0173(7) Uani 1 1 d . . . . .
H45 H 0.2654 0.4918 0.2746 0.021 Uiso 1 1 calc R . . . .
C46 C 0.2146(2) 0.4662(2) 0.36886(18) 0.0165(7) Uani 1 1 d . . . . .
H46 H 0.2229 0.4159 0.3650 0.020 Uiso 1 1 calc R . . . .
C47 C 0.1774(2) 0.49480(19) 0.42886(17) 0.0134(7) Uani 1 1 d . . . . .
C48 C 0.1391(2) 0.4494(2) 0.48240(18) 0.0143(7) Uani 1 1 d . . . . .
C49 C 0.1341(2) 0.3752(2) 0.48455(19) 0.0169(7) Uani 1 1 d . . . . .
H49 H 0.1602 0.3468 0.4496 0.020 Uiso 1 1 calc R . . . .
C50 C 0.0906(2) 0.3431(2) 0.53810(19) 0.0204(8) Uani 1 1 d . . . . .
H50 H 0.0867 0.2923 0.5395 0.024 Uiso 1 1 calc R . . . .
C51 C 0.0525(2) 0.3835(2) 0.59000(19) 0.0184(8) Uani 1 1 d . . . . .
H51 H 0.0221 0.3607 0.6262 0.022 Uiso 1 1 calc R . . . .
C52 C 0.0593(2) 0.4572(2) 0.58809(18) 0.0144(7) Uani 1 1 d . . . . .
C53 C 0.0264(2) 0.5105(2) 0.63735(18) 0.0148(7) Uani 1 1 d . . . . .
C54 C -0.0203(2) 0.4922(2) 0.69578(18) 0.0173(7) Uani 1 1 d . . . . .
H54 H -0.0322 0.4433 0.7052 0.021 Uiso 1 1 calc R . . . .
C55 C -0.0494(2) 0.5453(2) 0.74027(19) 0.0190(8) Uani 1 1 d . . . . .
H55 H -0.0807 0.5320 0.7803 0.023 Uiso 1 1 calc R . . . .
C56 C -0.0340(2) 0.6172(2) 0.72799(18) 0.0165(7) Uani 1 1 d . . . . .
C57 C 0.0131(2) 0.6357(2) 0.66878(18) 0.0167(7) Uani 1 1 d . . . . .
H57 H 0.0243 0.6847 0.6594 0.020 Uiso 1 1 calc R . . . .
C58 C 0.0435(2) 0.5831(2) 0.62355(18) 0.0146(7) Uani 1 1 d . . . . .
C59 C 0.2434(2) 0.6352(2) 0.25531(18) 0.0161(7) Uani 1 1 d . . . . .
C60 C 0.3186(2) 0.6823(2) 0.2723(2) 0.0225(8) Uani 1 1 d . . . . .
H60A H 0.3278 0.7153 0.2326 0.034 Uiso 1 1 calc GR . . . .
H60B H 0.3669 0.6517 0.2792 0.034 Uiso 1 1 calc GR . . . .
H60C H 0.3091 0.7098 0.3157 0.034 Uiso 1 1 calc GR . . . .
C61 C 0.2592(3) 0.5927(2) 0.18693(19) 0.0236(9) Uani 1 1 d . . . . .
H61A H 0.2635 0.6260 0.1468 0.035 Uiso 1 1 calc GR . . . .
H61B H 0.2139 0.5594 0.1779 0.035 Uiso 1 1 calc GR . . . .
H61C H 0.3105 0.5658 0.1924 0.035 Uiso 1 1 calc GR . . . .
C62 C 0.1680(2) 0.6827(2) 0.24148(19) 0.0202(8) Uani 1 1 d . . . . .
H62A H 0.1575 0.7117 0.2838 0.030 Uiso 1 1 calc GR . . . .
H62B H 0.1203 0.6524 0.2309 0.030 Uiso 1 1 calc GR . . . .
H62C H 0.1781 0.7143 0.2009 0.030 Uiso 1 1 calc GR . . . .
C63 C -0.0641(2) 0.6750(2) 0.78046(19) 0.0199(8) Uani 1 1 d . . . . .
C64 C -0.0050(3) 0.6756(2) 0.8445(2) 0.0286(10) Uani 1 1 d . . . . .
H64A H 0.0495 0.6903 0.8291 0.043 Uiso 1 1 calc GR . . . .
H64B H -0.0019 0.6274 0.8652 0.043 Uiso 1 1 calc GR . . . .
H64C H -0.0246 0.7095 0.8802 0.043 Uiso 1 1 calc GR . . . .
C65 C -0.1513(3) 0.6567(3) 0.8054(2) 0.0333(11) Uani 1 1 d . . . . .
H65A H -0.1503 0.6109 0.8310 0.050 Uiso 1 1 calc GR . . . .
H65B H -0.1884 0.6531 0.7640 0.050 Uiso 1 1 calc GR . . . .
H65C H -0.1706 0.6946 0.8371 0.050 Uiso 1 1 calc GR . . . .
C66 C -0.0667(3) 0.7488(2) 0.7468(2) 0.0279(9) Uani 1 1 d . . . . .
H66A H -0.0906 0.7831 0.7801 0.042 Uiso 1 1 calc GR . . . .
H66B H -0.1001 0.7473 0.7030 0.042 Uiso 1 1 calc GR . . . .
H66C H -0.0109 0.7640 0.7355 0.042 Uiso 1 1 calc GR . . . .
N1 N 0.39564(18) 0.50562(16) 0.46972(14) 0.0127(6) Uani 1 1 d . . . . .
N2 N 0.10163(17) 0.48747(16) 0.53401(14) 0.0128(6) Uani 1 1 d . . . . .
F1 F 0.36679(15) 0.20796(14) 0.43816(14) 0.0348(6) Uani 1 1 d . . . . .
F2 F 0.22956(18) 0.22763(15) 0.50722(12) 0.0409(7) Uani 1 1 d . . . . .
F3 F 0.27249(18) 0.09599(14) 0.46655(14) 0.0406(7) Uani 1 1 d . . . . .
F4 F 0.2859(2) 0.14374(14) 0.33399(13) 0.0468(8) Uani 1 1 d . . . . .
F5 F 0.24223(15) 0.27341(12) 0.37567(12) 0.0267(5) Uani 1 1 d . . . . .
F6 F 0.14812(18) 0.1614(2) 0.40328(18) 0.0605(10) Uani 1 1 d . . . . .
Sb1 Sb 0.25696(2) 0.18438(2) 0.42113(2) 0.02082(6) Uani 1 1 d . . . . .

loop_
_atom_site_aniso_label
_atom_site_aniso_U_11
_atom_site_aniso_U_22
_atom_site_aniso_U_33
_atom_site_aniso_U_23
_atom_site_aniso_U_13
_atom_site_aniso_U_12
Au1 0.01618(7) 0.01628(7) 0.01742(7) -0.00091(5) 0.00223(5) -0.00055(6)
Au2 0.01253(6) 0.01156(7) 0.01204(6) -0.00020(5) 0.00109(5) 0.00031(5)
Au3 0.01235(6) 0.01153(6) 0.01194(6) 0.00017(5) 0.00155(5) -0.00018(5)
C1 0.0172(18) 0.0181(19) 0.0137(16) -0.0012(13) 0.0009(14) -0.0017(15)
C2 0.0177(18) 0.020(2) 0.0140(17) 0.0019(14) 0.0030(14) -0.0009(15)
C3 0.0155(18) 0.0151(19) 0.0199(18) -0.0020(14) 0.0050(14) -0.0045(15)
C4 0.022(2) 0.025(2) 0.027(2) 0.0027(16) -0.0026(16) -0.0003(17)
C5 0.032(2) 0.028(2) 0.028(2) -0.0006(18) -0.0029(18) -0.013(2)
C6 0.033(2) 0.017(2) 0.037(2) -0.0057(17) 0.0087(19) -0.0092(19)
C7 0.031(2) 0.019(2) 0.044(3) 0.0109(18) -0.003(2) -0.0026(19)
C8 0.029(2) 0.021(2) 0.027(2) 0.0048(16) -0.0076(17) -0.0055(18)
C9 0.0129(17) 0.0192(19) 0.0132(16) -0.0010(13) -0.0007(13) 0.0016(14)
C10 0.0155(17) 0.0184(19) 0.0132(16) 0.0006(13) -0.0007(13) -0.0003(15)
C11 0.0120(17) 0.024(2) 0.0142(17) 0.0025(14) -0.0026(13) -0.0011(15)
C12 0.0161(18) 0.024(2) 0.0141(17) 0.0036(14) 0.0022(14) 0.0037(16)
C13 0.0180(18) 0.019(2) 0.0155(17) -0.0014(14) 0.0006(14) 0.0044(15)
C14 0.0150(17) 0.0184(19) 0.0138(16) -0.0001(13) -0.0034(13) 0.0032(15)
C15 0.0124(16) 0.0188(19) 0.0113(16) -0.0006(13) -0.0024(12) 0.0021(14)
C16 0.0185(18) 0.0178(19) 0.0165(17) -0.0041(14) 0.0002(14) 0.0019(15)
C17 0.0208(19) 0.0165(19) 0.0209(18) -0.0061(14) -0.0045(15) 0.0034(16)
C18 0.0175(18) 0.0160(19) 0.0194(18) 0.0011(14) -0.0037(14) -0.0011(15)
C19 0.0144(17) 0.0162(18) 0.0131(16) 0.0016(13) -0.0044(13) 0.0039(14)
C20 0.0127(16) 0.0125(17) 0.0147(16) -0.0007(13) -0.0029(13) 0.0027(14)
C21 0.0188(18) 0.0095(17) 0.0199(18) 0.0021(13) -0.0016(14) -0.0004(14)
C22 0.0141(17) 0.0176(19) 0.0192(18) 0.0058(14) -0.0009(14) -0.0017(15)
C23 0.0112(16) 0.0172(19) 0.0166(17) 0.0017(13) 0.0008(13) 0.0012(14)
C24 0.0161(17) 0.0111(17) 0.0170(17) 0.0006(13) -0.0005(13) 0.0009(14)
C25 0.0117(16) 0.0137(18) 0.0153(16) 0.0021(13) -0.0002(13) 0.0003(14)
C26 0.0172(18) 0.025(2) 0.0146(17) 0.0052(14) 0.0014(14) -0.0028(16)
C27 0.036(3) 0.036(3) 0.025(2) 0.0017(18) -0.0012(19) -0.013(2)
C28 0.032(2) 0.030(2) 0.023(2) 0.0023(17) 0.0081(17) -0.0083(19)
C29 0.028(2) 0.029(3) 0.044(3) 0.015(2) 0.006(2) 0.003(2)
C30 0.0199(19) 0.0167(19) 0.0125(16) 0.0020(13) 0.0022(14) 0.0009(15)
C31 0.021(2) 0.026(2) 0.0229(19) -0.0016(16) -0.0057(16) 0.0030(17)
C32 0.0168(19) 0.035(2) 0.0180(18) -0.0006(16) 0.0026(15) -0.0038(17)
C33 0.045(3) 0.021(2) 0.022(2) -0.0002(16) 0.0130(19) 0.009(2)
C34 0.0150(18) 0.0194(19) 0.0142(17) 0.0000(14) 0.0028(13) -0.0035(15)
C35 0.0206(19) 0.021(2) 0.0120(16) -0.0010(14) 0.0030(14) -0.0023(16)
C36 0.0189(18) 0.0185(19) 0.0138(16) -0.0021(14) -0.0013(14) 0.0058(15)
C37 0.028(2) 0.018(2) 0.025(2) 0.0029(15) 0.0077(17) 0.0000(17)
C38 0.040(3) 0.016(2) 0.035(2) 0.0043(17) -0.006(2) -0.0020(19)
C39 0.053(3) 0.017(2) 0.028(2) -0.0048(17) -0.011(2) 0.011(2)
C40 0.036(3) 0.031(3) 0.030(2) -0.0042(18) 0.0035(19) 0.019(2)
C41 0.021(2) 0.024(2) 0.0236(19) 0.0031(16) 0.0016(15) 0.0064(17)
C42 0.0117(16) 0.0147(18) 0.0140(16) -0.0004(13) 0.0012(13) -0.0016(14)
C43 0.0144(17) 0.0150(18) 0.0161(17) -0.0020(13) 0.0005(13) -0.0005(14)
C44 0.0111(16) 0.021(2) 0.0150(17) -0.0003(14) 0.0013(13) 0.0010(14)
C45 0.0148(17) 0.021(2) 0.0163(17) -0.0050(14) 0.0022(13) 0.0019(15)
C46 0.0148(17) 0.0146(18) 0.0199(18) -0.0023(14) -0.0021(14) 0.0055(15)
C47 0.0141(17) 0.0140(18) 0.0120(16) 0.0016(13) -0.0008(13) 0.0010(14)
C48 0.0110(16) 0.0165(18) 0.0154(17) -0.0015(13) -0.0001(13) -0.0004(14)
C49 0.0181(18) 0.0138(18) 0.0187(18) -0.0019(14) 0.0001(14) 0.0031(15)
C50 0.0207(19) 0.0154(19) 0.0250(19) 0.0020(15) -0.0019(15) -0.0021(16)
C51 0.0180(18) 0.019(2) 0.0184(18) 0.0034(14) 0.0015(14) -0.0012(15)
C52 0.0114(16) 0.0160(18) 0.0156(17) 0.0034(13) -0.0009(13) -0.0009(14)
C53 0.0134(17) 0.0167(19) 0.0143(16) 0.0019(13) -0.0007(13) -0.0001(14)
C54 0.0159(18) 0.0180(19) 0.0181(18) 0.0043(14) 0.0012(14) -0.0021(15)
C55 0.0151(18) 0.026(2) 0.0157(17) 0.0016(14) 0.0027(14) -0.0028(16)
C56 0.0128(17) 0.023(2) 0.0137(16) -0.0032(14) -0.0009(13) 0.0009(15)
C57 0.0166(18) 0.0160(19) 0.0175(17) -0.0017(14) 0.0019(14) -0.0009(15)
C58 0.0138(17) 0.0162(18) 0.0139(16) 0.0012(13) 0.0003(13) 0.0012(14)
C59 0.0175(18) 0.0161(19) 0.0148(17) 0.0009(13) 0.0023(14) 0.0002(15)
C60 0.022(2) 0.022(2) 0.0232(19) 0.0019(15) -0.0023(16) -0.0046(17)
C61 0.029(2) 0.026(2) 0.0157(18) -0.0010(15) 0.0056(16) -0.0038(18)
C62 0.0165(18) 0.024(2) 0.0206(19) 0.0048(15) 0.0008(15) 0.0010(16)
C63 0.0175(18) 0.026(2) 0.0161(17) -0.0028(15) 0.0022(14) 0.0034(16)
C64 0.030(2) 0.037(3) 0.0190(19) -0.0074(17) -0.0013(17) 0.006(2)
C65 0.022(2) 0.041(3) 0.037(2) -0.009(2) 0.0133(18) -0.001(2)
C66 0.032(2) 0.031(2) 0.021(2) -0.0064(17) 0.0045(17) 0.007(2)
N1 0.0143(14) 0.0120(15) 0.0119(13) -0.0008(11) -0.0014(11) -0.0003(12)
N2 0.0119(14) 0.0156(15) 0.0110(13) -0.0002(11) -0.0007(11) 0.0001(12)
F1 0.0245(13) 0.0328(16) 0.0472(16) 0.0078(12) -0.0007(11) 0.0003(12)
F2 0.0549(18) 0.0457(18) 0.0224(13) 0.0051(11) 0.0110(12) 0.0237(15)
F3 0.0509(18) 0.0229(15) 0.0480(16) 0.0150(12) 0.0054(14) -0.0008(13)
F4 0.086(2) 0.0235(15) 0.0311(14) -0.0088(11) 0.0101(15) -0.0064(15)
F5 0.0375(14) 0.0166(12) 0.0262(12) 0.0038(9) 0.0033(10) 0.0040(11)
F6 0.0305(16) 0.076(3) 0.075(2) 0.0297(19) -0.0141(15) -0.0206(16)
Sb1 0.02393(13) 0.01591(13) 0.02269(13) 0.00210(9) 0.00192(10) -0.00107(11)

loop_
_atom_type_symbol
_atom_type_description
_atom_type_scat_dispersion_real
_atom_type_scat_dispersion_imag
_atom_type_scat_source
C C 0.0033 0.0016 'International Tables Vol C Tables 4.2.6.8 and 6.1.1.4'
H H 0.0000 0.0000 'International Tables Vol C Tables 4.2.6.8 and 6.1.1.4'
Au Au -2.0133 8.8022 'International Tables Vol C Tables 4.2.6.8 and 6.1.1.4'
F F 0.0171 0.0103 'International Tables Vol C Tables 4.2.6.8 and 6.1.1.4'
N N 0.0061 0.0033 'International Tables Vol C Tables 4.2.6.8 and 6.1.1.4'
Sb Sb -0.5866 1.5461 'International Tables Vol C Tables 4.2.6.8 and 6.1.1.4'

loop_
_exptl_crystal_face_index_h
_exptl_crystal_face_index_k
_exptl_crystal_face_index_l
_exptl_crystal_face_perp_dist
_exptl_oxdiff_crystal_face_indexfrac_h
_exptl_oxdiff_crystal_face_indexfrac_k
_exptl_oxdiff_crystal_face_indexfrac_l
_exptl_oxdiff_crystal_face_x
_exptl_oxdiff_crystal_face_y
_exptl_oxdiff_crystal_face_z
0 -1 1 0.0209 -0.0000 -1.0000 1.0000 0.0508 -0.0167 0.0030
0 1 -1 0.0279 0.0000 1.0000 -1.0000 -0.0508 0.0167 -0.0030
-1 0 0 0.0673 -1.0000 -0.0000 -0.0000 -0.0099 -0.0217 0.0363
0 1 1 0.0287 0.0000 1.0000 1.0000 0.0123 0.0436 0.0286
0 -1 -1 0.0197 -0.0000 -1.0000 -1.0000 -0.0123 -0.0436 -0.0286
1 0 0 0.0764 1.0000 0.0000 0.0000 0.0099 0.0217 -0.0363

loop_
_geom_angle_atom_site_label_1
_geom_angle_atom_site_label_2
_geom_angle_atom_site_label_3
_geom_angle
_geom_angle_site_symmetry_1
_geom_angle_site_symmetry_3
Au2 Au1 Au3 86.548(5) . .
C1 Au1 Au2 36.16(10) . .
C1 Au1 Au3 121.45(10) . .
C1 Au1 C2 31.33(13) . .
C1 Au1 C34 155.15(14) . .
C1 Au1 C35 172.31(14) . .
C2 Au1 Au2 67.23(9) . .
C2 Au1 Au3 152.31(9) . .
C34 Au1 Au2 119.35(10) . .
C34 Au1 Au3 33.83(10) . .
C34 Au1 C2 173.41(14) . .
C34 Au1 C35 31.92(14) . .
C35 Au1 Au2 149.56(10) . .
C35 Au1 Au3 65.75(10) . .
C35 Au1 C2 141.77(14) . .
C1 Au2 Au1 39.85(11) . .
C1 Au2 C9 94.64(15) . .
C1 Au2 C25 102.38(14) . .
C1 Au2 N1 176.47(13) . .
C9 Au2 Au1 111.39(10) . .
C9 Au2 C25 162.87(14) . .
C25 Au2 Au1 83.55(10) . .
N1 Au2 Au1 140.48(8) . .
N1 Au2 C9 82.06(13) . .
N1 Au2 C25 80.97(13) . .
C34 Au3 Au1 37.77(10) . .
C34 Au3 C42 100.07(14) . .
C34 Au3 C58 98.09(14) . .
C34 Au3 N2 178.39(13) . .
C42 Au3 Au1 82.76(10) . .
C58 Au3 Au1 113.48(10) . .
C58 Au3 C42 161.70(14) . .
N2 Au3 Au1 141.57(8) . .
N2 Au3 C42 80.99(13) . .
N2 Au3 C58 80.91(13) . .
Au2 C1 Au1 103.99(16) . .
C2 C1 Au1 83.9(3) . .
C2 C1 Au2 167.8(3) . .
C1 C2 Au1 64.8(2) . .
C1 C2 C3 170.5(4) . .
C3 C2 Au1 124.4(3) . .
C4 C3 C2 120.1(4) . .
C4 C3 C8 119.3(4) . .
C8 C3 C2 120.5(4) . .
C3 C4 H4 120.1 . .
C5 C4 C3 119.8(4) . .
C5 C4 H4 120.1 . .
C4 C5 H5 119.8 . .
C6 C5 C4 120.4(4) . .
C6 C5 H5 119.8 . .
C5 C6 H6 120.0 . .
C7 C6 C5 120.0(4) . .
C7 C6 H6 120.0 . .
C6 C7 H7 119.7 . .
C6 C7 C8 120.5(4) . .
C8 C7 H7 119.7 . .
C3 C8 H8 120.0 . .
C7 C8 C3 119.9(4) . .
C7 C8 H8 120.0 . .
C10 C9 Au2 130.2(3) . .
C10 C9 C14 119.6(3) . .
C14 C9 Au2 110.1(3) . .
C9 C10 H10 118.8 . .
C9 C10 C11 122.3(3) . .
C11 C10 H10 118.8 . .
C10 C11 C26 118.8(3) . .
C12 C11 C10 117.1(3) . .
C12 C11 C26 124.1(3) . .
C11 C12 H12 119.0 . .
C11 C12 C13 122.0(3) . .
C13 C12 H12 119.0 . .
C12 C13 H13 119.8 . .
C12 C13 C14 120.3(3) . .
C14 C13 H13 119.8 . .
C9 C14 C15 117.3(3) . .
C13 C14 C9 118.7(3) . .
C13 C14 C15 124.0(3) . .
C16 C15 C14 129.2(3) . .
N1 C15 C14 113.1(3) . .
N1 C15 C16 117.7(3) . .
C15 C16 H16 120.1 . .
C15 C16 C17 119.7(3) . .
C17 C16 H16 120.1 . .
C16 C17 H17 119.6 . .
C16 C17 C18 120.9(4) . .
C18 C17 H17 119.6 . .
C17 C18 H18 120.7 . .
C19 C18 C17 118.7(3) . .
C19 C18 H18 120.7 . .
C18 C19 C20 128.6(3) . .
N1 C19 C18 118.6(3) . .
N1 C19 C20 112.8(3) . .
C21 C20 C19 122.9(3) . .
C21 C20 C25 119.9(3) . .
C25 C20 C19 117.1(3) . .
C20 C21 H21 120.3 . .
C22 C21 C20 119.4(3) . .
C22 C21 H21 120.3 . .
C21 C22 H22 119.0 . .
C23 C22 C21 121.9(3) . .
C23 C22 H22 119.0 . .
C22 C23 C24 118.0(3) . .
C22 C23 C30 121.3(3) . .
C24 C23 C30 120.5(3) . .
C23 C24 H24 119.3 . .
C25 C24 C23 121.3(3) . .
C25 C24 H24 119.3 . .
C20 C25 Au2 110.9(2) . .
C24 C25 Au2 129.6(3) . .
C24 C25 C20 119.4(3) . .
C11 C26 C27 110.0(3) . .
C11 C26 C29 109.0(3) . .
C27 C26 C29 109.2(4) . .
C28 C26 C11 112.2(3) . .
C28 C26 C27 107.7(3) . .
C28 C26 C29 108.8(3) . .
C26 C27 H27A 109.5 . .
C26 C27 H27B 109.5 . .
C26 C27 H27C 109.5 . .
H27A C27 H27B 109.5 . .
H27A C27 H27C 109.5 . .
H27B C27 H27C 109.5 . .
C26 C28 H28A 109.5 . .
C26 C28 H28B 109.5 . .
C26 C28 H28C 109.5 . .
H28A C28 H28B 109.5 . .
H28A C28 H28C 109.5 . .
H28B C28 H28C 109.5 . .
C26 C29 H29A 109.5 . .
C26 C29 H29B 109.5 . .
C26 C29 H29C 109.5 . .
H29A C29 H29B 109.5 . .
H29A C29 H29C 109.5 . .
H29B C29 H29C 109.5 . .
C31 C30 C23 107.1(3) . .
C32 C30 C23 111.4(3) . .
C32 C30 C31 109.4(3) . .
C33 C30 C23 111.6(3) . .
C33 C30 C31 109.1(3) . .
C33 C30 C32 108.3(3) . .
C30 C31 H31A 109.5 . .
C30 C31 H31B 109.5 . .
C30 C31 H31C 109.5 . .
H31A C31 H31B 109.5 . .
H31A C31 H31C 109.5 . .
H31B C31 H31C 109.5 . .
C30 C32 H32A 109.5 . .
C30 C32 H32B 109.5 . .
C30 C32 H32C 109.5 . .
H32A C32 H32B 109.5 . .
H32A C32 H32C 109.5 . .
H32B C32 H32C 109.5 . .
C30 C33 H33A 109.5 . .
C30 C33 H33B 109.5 . .
C30 C33 H33C 109.5 . .
H33A C33 H33B 109.5 . .
H33A C33 H33C 109.5 . .
H33B C33 H33C 109.5 . .
Au3 C34 Au1 108.39(17) . .
C35 C34 Au1 77.7(3) . .
C35 C34 Au3 173.9(3) . .
C34 C35 Au1 70.4(2) . .
C34 C35 C36 169.9(4) . .
C36 C35 Au1 118.6(3) . .
C37 C36 C35 121.9(3) . .
C37 C36 C41 119.4(4) . .
C41 C36 C35 118.7(3) . .
C36 C37 H37 119.8 . .
C38 C37 C36 120.3(4) . .
C38 C37 H37 119.8 . .
C37 C38 H38 119.8 . .
C39 C38 C37 120.3(4) . .
C39 C38 H38 119.8 . .
C38 C39 H39 119.7 . .
C38 C39 C40 120.5(4) . .
C40 C39 H39 119.7 . .
C39 C40 H40 120.3 . .
C41 C40 C39 119.3(4) . .
C41 C40 H40 120.3 . .
C36 C41 H41 119.9 . .
C40 C41 C36 120.1(4) . .
C40 C41 H41 119.9 . .
C43 C42 Au3 130.8(3) . .
C43 C42 C47 118.7(3) . .
C47 C42 Au3 110.2(2) . .
C42 C43 H43 119.3 . .
C42 C43 C44 121.4(3) . .
C44 C43 H43 119.3 . .
C43 C44 C59 119.8(3) . .
C45 C44 C43 118.0(3) . .
C45 C44 C59 122.1(3) . .
C44 C45 H45 119.2 . .
C46 C45 C44 121.5(3) . .
C46 C45 H45 119.2 . .
C45 C46 H46 120.2 . .
C45 C46 C47 119.6(3) . .
C47 C46 H46 120.2 . .
C42 C47 C48 117.5(3) . .
C46 C47 C42 120.2(3) . .
C46 C47 C48 122.2(3) . .
C49 C48 C47 128.5(3) . .
N2 C48 C47 113.2(3) . .
N2 C48 C49 118.2(3) . .
C48 C49 H49 120.5 . .
C50 C49 C48 119.0(3) . .
C50 C49 H49 120.5 . .
C49 C50 H50 119.3 . .
C49 C50 C51 121.5(4) . .
C51 C50 H50 119.3 . .
C50 C51 H51 120.5 . .
C52 C51 C50 118.9(3) . .
C52 C51 H51 120.5 . .
C51 C52 C53 128.9(3) . .
N2 C52 C51 118.3(3) . .
N2 C52 C53 112.8(3) . .
C54 C53 C52 123.0(3) . .
C54 C53 C58 119.7(3) . .
C58 C53 C52 117.3(3) . .
C53 C54 H54 120.0 . .
C55 C54 C53 120.0(4) . .
C55 C54 H54 120.0 . .
C54 C55 H55 119.1 . .
C54 C55 C56 121.7(3) . .
C56 C55 H55 119.1 . .
C55 C56 C57 118.2(3) . .
C55 C56 C63 120.5(3) . .
C57 C56 C63 121.2(3) . .
C56 C57 H57 119.4 . .
C58 C57 C56 121.1(4) . .
C58 C57 H57 119.4 . .
C53 C58 Au3 110.9(2) . .
C57 C58 Au3 129.8(3) . .
C57 C58 C53 119.2(3) . .
C44 C59 C60 109.4(3) . .
C61 C59 C44 111.8(3) . .
C61 C59 C60 108.7(3) . .
C62 C59 C44 109.3(3) . .
C62 C59 C60 109.9(3) . .
C62 C59 C61 107.6(3) . .
C59 C60 H60A 109.5 . .
C59 C60 H60B 109.5 . .
C59 C60 H60C 109.5 . .
H60A C60 H60B 109.5 . .
H60A C60 H60C 109.5 . .
H60B C60 H60C 109.5 . .
C59 C61 H61A 109.5 . .
C59 C61 H61B 109.5 . .
C59 C61 H61C 109.5 . .
H61A C61 H61B 109.5 . .
H61A C61 H61C 109.5 . .
H61B C61 H61C 109.5 . .
C59 C62 H62A 109.5 . .
C59 C62 H62B 109.5 . .
C59 C62 H62C 109.5 . .
H62A C62 H62B 109.5 . .
H62A C62 H62C 109.5 . .
H62B C62 H62C 109.5 . .
C64 C63 C56 107.6(3) . .
C64 C63 C65 109.6(3) . .
C65 C63 C56 110.2(3) . .
C66 C63 C56 111.9(3) . .
C66 C63 C64 109.5(3) . .
C66 C63 C65 108.0(3) . .
C63 C64 H64A 109.5 . .
C63 C64 H64B 109.5 . .
C63 C64 H64C 109.5 . .
H64A C64 H64B 109.5 . .
H64A C64 H64C 109.5 . .
H64B C64 H64C 109.5 . .
C63 C65 H65A 109.5 . .
C63 C65 H65B 109.5 . .
C63 C65 H65C 109.5 . .
H65A C65 H65B 109.5 . .
H65A C65 H65C 109.5 . .
H65B C65 H65C 109.5 . .
C63 C66 H66A 109.5 . .
C63 C66 H66B 109.5 . .
C63 C66 H66C 109.5 . .
H66A C66 H66B 109.5 . .
H66A C66 H66C 109.5 . .
H66B C66 H66C 109.5 . .
C15 N1 Au2 117.4(2) . .
C19 N1 Au2 118.2(2) . .
C19 N1 C15 124.4(3) . .
C48 N2 Au3 117.9(2) . .
C48 N2 C52 124.0(3) . .
C52 N2 Au3 118.1(2) . .
F1 Sb1 F2 89.69(12) . .
F1 Sb1 F3 90.43(12) . .
F1 Sb1 F4 89.31(13) . .
F1 Sb1 F5 89.10(11) . .
F2 Sb1 F3 91.03(12) . .
F2 Sb1 F4 178.21(13) . .
F2 Sb1 F5 88.95(11) . .
F3 Sb1 F4 90.47(12) . .
F3 Sb1 F5 179.53(13) . .
F4 Sb1 F5 89.55(11) . .
F6 Sb1 F1 179.40(13) . .
F6 Sb1 F2 90.72(15) . .
F6 Sb1 F3 90.01(14) . .
F6 Sb1 F4 90.27(15) . .
F6 Sb1 F5 90.46(13) . .

loop_
_geom_bond_atom_site_label_1
_geom_bond_atom_site_label_2
_geom_bond_distance
_geom_bond_site_symmetry_2
Au1 C1 2.145(4) .
Au1 C2 2.357(4) .
Au1 C34 2.175(4) .
Au1 C35 2.255(4) .
Au2 C1 1.975(4) .
Au2 C9 2.062(3) .
Au2 C25 2.078(3) .
Au2 N1 1.986(3) .
Au3 C34 1.977(4) .
Au3 C42 2.086(3) .
Au3 C58 2.079(3) .
Au3 N2 1.990(3) .
C1 C2 1.233(5) .
C2 C3 1.440(5) .
C3 C4 1.386(5) .
C3 C8 1.393(5) .
C4 H4 0.9500 .
C4 C5 1.377(6) .
C5 H5 0.9500 .
C5 C6 1.377(6) .
C6 H6 0.9500 .
C6 C7 1.368(6) .
C7 H7 0.9500 .
C7 C8 1.372(6) .
C8 H8 0.9500 .
C9 C10 1.369(5) .
C9 C14 1.424(5) .
C10 H10 0.9500 .
C10 C11 1.413(5) .
C11 C12 1.389(5) .
C11 C26 1.532(5) .
C12 H12 0.9500 .
C12 C13 1.389(5) .
C13 H13 0.9500 .
C13 C14 1.395(5) .
C14 C15 1.469(5) .
C15 C16 1.379(5) .
C15 N1 1.361(4) .
C16 H16 0.9500 .
C16 C17 1.389(5) .
C17 H17 0.9500 .
C17 C18 1.394(5) .
C18 H18 0.9500 .
C18 C19 1.382(5) .
C19 C20 1.478(5) .
C19 N1 1.354(5) .
C20 C21 1.400(5) .
C20 C25 1.400(5) .
C21 H21 0.9500 .
C21 C22 1.390(5) .
C22 H22 0.9500 .
C22 C23 1.386(5) .
C23 C24 1.403(5) .
C23 C30 1.545(5) .
C24 H24 0.9500 .
C24 C25 1.393(5) .
C26 C27 1.533(5) .
C26 C28 1.523(5) .
C26 C29 1.541(6) .
C27 H27A 0.9800 .
C27 H27B 0.9800 .
C27 H27C 0.9800 .
C28 H28A 0.9800 .
C28 H28B 0.9800 .
C28 H28C 0.9800 .
C29 H29A 0.9800 .
C29 H29B 0.9800 .
C29 H29C 0.9800 .
C30 C31 1.539(5) .
C30 C32 1.526(5) .
C30 C33 1.523(5) .
C31 H31A 0.9800 .
C31 H31B 0.9800 .
C31 H31C 0.9800 .
C32 H32A 0.9800 .
C32 H32B 0.9800 .
C32 H32C 0.9800 .
C33 H33A 0.9800 .
C33 H33B 0.9800 .
C33 H33C 0.9800 .
C34 C35 1.220(5) .
C35 C36 1.457(5) .
C36 C37 1.382(5) .
C36 C41 1.392(5) .
C37 H37 0.9500 .
C37 C38 1.374(6) .
C38 H38 0.9500 .
C38 C39 1.363(6) .
C39 H39 0.9500 .
C39 C40 1.389(7) .
C40 H40 0.9500 .
C40 C41 1.382(6) .
C41 H41 0.9500 .
C42 C43 1.390(5) .
C42 C47 1.410(5) .
C43 H43 0.9500 .
C43 C44 1.412(5) .
C44 C45 1.393(5) .
C44 C59 1.537(5) .
C45 H45 0.9500 .
C45 C46 1.385(5) .
C46 H46 0.9500 .
C46 C47 1.397(5) .
C47 C48 1.463(5) .
C48 C49 1.388(5) .
C48 N2 1.357(4) .
C49 H49 0.9500 .
C49 C50 1.378(5) .
C50 H50 0.9500 .
C50 C51 1.389(5) .
C51 H51 0.9500 .
C51 C52 1.380(5) .
C52 C53 1.468(5) .
C52 N2 1.362(4) .
C53 C54 1.390(5) .
C53 C58 1.407(5) .
C54 H54 0.9500 .
C54 C55 1.385(5) .
C55 H55 0.9500 .
C55 C56 1.385(5) .
C56 C57 1.407(5) .
C56 C63 1.547(5) .
C57 H57 0.9500 .
C57 C58 1.395(5) .
C59 C60 1.539(5) .
C59 C61 1.535(5) .
C59 C62 1.535(5) .
C60 H60A 0.9800 .
C60 H60B 0.9800 .
C60 H60C 0.9800 .
C61 H61A 0.9800 .
C61 H61B 0.9800 .
C61 H61C 0.9800 .
C62 H62A 0.9800 .
C62 H62B 0.9800 .
C62 H62C 0.9800 .
C63 C64 1.530(5) .
C63 C65 1.546(5) .
C63 C66 1.515(6) .
C64 H64A 0.9800 .
C64 H64B 0.9800 .
C64 H64C 0.9800 .
C65 H65A 0.9800 .
C65 H65B 0.9800 .
C65 H65C 0.9800 .
C66 H66A 0.9800 .
C66 H66B 0.9800 .
C66 H66C 0.9800 .
F1 Sb1 1.869(3) .
F2 Sb1 1.870(2) .
F3 Sb1 1.871(2) .
F4 Sb1 1.873(2) .
F5 Sb1 1.881(2) .
F6 Sb1 1.853(3) .

loop_
_geom_torsion_atom_site_label_1
_geom_torsion_atom_site_label_2
_geom_torsion_atom_site_label_3
_geom_torsion_atom_site_label_4
_geom_torsion
_geom_torsion_site_symmetry_1
_geom_torsion_site_symmetry_2
_geom_torsion_site_symmetry_3
_geom_torsion_site_symmetry_4
Au1 C2 C3 C4 131.9(3) . . . .
Au1 C2 C3 C8 -50.1(5) . . . .
Au1 C34 C35 C36 -154(2) . . . .
Au1 C35 C36 C37 42.7(5) . . . .
Au1 C35 C36 C41 -135.2(3) . . . .
Au2 C1 C2 Au1 131.0(16) . . . .
Au2 C9 C10 C11 176.7(3) . . . .
Au2 C9 C14 C13 -176.8(3) . . . .
Au2 C9 C14 C15 1.8(4) . . . .
Au3 C42 C43 C44 -172.5(3) . . . .
Au3 C42 C47 C46 179.4(3) . . . .
Au3 C42 C47 C48 3.6(4) . . . .
C2 C3 C4 C5 178.8(4) . . . .
C2 C3 C8 C7 179.7(4) . . . .
C3 C4 C5 C6 0.8(6) . . . .
C4 C3 C8 C7 -2.3(6) . . . .
C4 C5 C6 C7 -0.7(7) . . . .
C5 C6 C7 C8 -0.9(7) . . . .
C6 C7 C8 C3 2.4(7) . . . .
C8 C3 C4 C5 0.7(6) . . . .
C9 C10 C11 C12 -0.9(5) . . . .
C9 C10 C11 C26 179.7(3) . . . .
C9 C14 C15 C16 179.9(4) . . . .
C9 C14 C15 N1 -1.4(5) . . . .
C10 C9 C14 C13 0.3(5) . . . .
C10 C9 C14 C15 178.8(3) . . . .
C10 C11 C12 C13 0.9(5) . . . .
C10 C11 C26 C27 56.3(4) . . . .
C10 C11 C26 C28 176.1(3) . . . .
C10 C11 C26 C29 -63.4(4) . . . .
C11 C12 C13 C14 -0.3(6) . . . .
C12 C11 C26 C27 -123.1(4) . . . .
C12 C11 C26 C28 -3.3(5) . . . .
C12 C11 C26 C29 117.2(4) . . . .
C12 C13 C14 C9 -0.3(5) . . . .
C12 C13 C14 C15 -178.7(3) . . . .
C13 C14 C15 C16 -1.6(6) . . . .
C13 C14 C15 N1 177.1(3) . . . .
C14 C9 C10 C11 0.3(5) . . . .
C14 C15 C16 C17 179.2(3) . . . .
C14 C15 N1 Au2 0.2(4) . . . .
C14 C15 N1 C19 -179.5(3) . . . .
C15 C16 C17 C18 0.2(6) . . . .
C16 C15 N1 Au2 179.1(3) . . . .
C16 C15 N1 C19 -0.7(5) . . . .
C16 C17 C18 C19 -0.9(5) . . . .
C17 C18 C19 C20 -177.1(3) . . . .
C17 C18 C19 N1 0.8(5) . . . .
C18 C19 C20 C21 1.1(6) . . . .
C18 C19 C20 C25 176.6(4) . . . .
C18 C19 N1 Au2 -179.8(3) . . . .
C18 C19 N1 C15 0.0(5) . . . .
C19 C20 C21 C22 173.0(3) . . . .
C19 C20 C25 Au2 3.5(4) . . . .
C19 C20 C25 C24 -173.2(3) . . . .
C20 C19 N1 Au2 -1.6(4) . . . .
C20 C19 N1 C15 178.2(3) . . . .
C20 C21 C22 C23 -0.4(5) . . . .
C21 C20 C25 Au2 179.1(3) . . . .
C21 C20 C25 C24 2.4(5) . . . .
C21 C22 C23 C24 2.9(5) . . . .
C21 C22 C23 C30 -172.6(3) . . . .
C22 C23 C24 C25 -2.7(5) . . . .
C22 C23 C30 C31 81.8(4) . . . .
C22 C23 C30 C32 -37.7(5) . . . .
C22 C23 C30 C33 -158.8(4) . . . .
C23 C24 C25 Au2 -175.8(3) . . . .
C23 C24 C25 C20 0.1(5) . . . .
C24 C23 C30 C31 -93.5(4) . . . .
C24 C23 C30 C32 147.0(3) . . . .
C24 C23 C30 C33 25.8(5) . . . .
C25 C20 C21 C22 -2.3(5) . . . .
C26 C11 C12 C13 -179.7(3) . . . .
C30 C23 C24 C25 172.7(3) . . . .
C34 C35 C36 C37 -165(2) . . . .
C34 C35 C36 C41 17(2) . . . .
C35 C36 C37 C38 -176.2(4) . . . .
C35 C36 C41 C40 177.5(4) . . . .
C36 C37 C38 C39 -1.3(7) . . . .
C37 C36 C41 C40 -0.5(6) . . . .
C37 C38 C39 C40 -0.4(7) . . . .
C38 C39 C40 C41 1.6(7) . . . .
C39 C40 C41 C36 -1.2(6) . . . .
C41 C36 C37 C38 1.8(6) . . . .
C42 C43 C44 C45 -6.3(5) . . . .
C42 C43 C44 C59 171.4(3) . . . .
C42 C47 C48 C49 176.9(4) . . . .
C42 C47 C48 N2 -0.2(5) . . . .
C43 C42 C47 C46 4.6(5) . . . .
C43 C42 C47 C48 -171.1(3) . . . .
C43 C44 C45 C46 6.2(5) . . . .
C43 C44 C59 C60 71.7(4) . . . .
C43 C44 C59 C61 -167.8(3) . . . .
C43 C44 C59 C62 -48.7(4) . . . .
C44 C45 C46 C47 -0.9(5) . . . .
C45 C44 C59 C60 -110.7(4) . . . .
C45 C44 C59 C61 9.8(5) . . . .
C45 C44 C59 C62 128.9(4) . . . .
C45 C46 C47 C42 -4.7(5) . . . .
C45 C46 C47 C48 170.8(3) . . . .
C46 C47 C48 C49 1.2(6) . . . .
C46 C47 C48 N2 -175.8(3) . . . .
C47 C42 C43 C44 0.9(5) . . . .
C47 C48 C49 C50 -176.1(4) . . . .
C47 C48 N2 Au3 -3.7(4) . . . .
C47 C48 N2 C52 177.5(3) . . . .
C48 C49 C50 C51 -0.4(6) . . . .
C49 C48 N2 Au3 178.9(3) . . . .
C49 C48 N2 C52 0.2(5) . . . .
C49 C50 C51 C52 -0.8(6) . . . .
C50 C51 C52 C53 -178.5(4) . . . .
C50 C51 C52 N2 1.7(5) . . . .
C51 C52 C53 C54 -1.0(6) . . . .
C51 C52 C53 C58 179.1(4) . . . .
C51 C52 N2 Au3 179.8(3) . . . .
C51 C52 N2 C48 -1.4(5) . . . .
C52 C53 C54 C55 179.9(3) . . . .
C52 C53 C58 Au3 1.7(4) . . . .
C52 C53 C58 C57 179.7(3) . . . .
C53 C52 N2 Au3 0.1(4) . . . .
C53 C52 N2 C48 178.8(3) . . . .
C53 C54 C55 C56 0.6(6) . . . .
C54 C53 C58 Au3 -178.3(3) . . . .
C54 C53 C58 C57 -0.3(5) . . . .
C54 C55 C56 C57 -0.5(6) . . . .
C54 C55 C56 C63 -177.3(3) . . . .
C55 C56 C57 C58 0.0(5) . . . .
C55 C56 C63 C64 78.5(4) . . . .
C55 C56 C63 C65 -40.9(5) . . . .
C55 C56 C63 C66 -161.1(4) . . . .
C56 C57 C58 Au3 177.9(3) . . . .
C56 C57 C58 C53 0.4(5) . . . .
C57 C56 C63 C64 -98.3(4) . . . .
C57 C56 C63 C65 142.3(4) . . . .
C57 C56 C63 C66 22.1(5) . . . .
C58 C53 C54 C55 -0.2(5) . . . .
C59 C44 C45 C46 -171.4(3) . . . .
C63 C56 C57 C58 176.8(3) . . . .
N1 C15 C16 C17 0.6(5) . . . .
N1 C19 C20 C21 -176.9(3) . . . .
N1 C19 C20 C25 -1.4(4) . . . .
N2 C48 C49 C50 0.8(5) . . . .
N2 C52 C53 C54 178.7(3) . . . .
N2 C52 C53 C58 -1.2(5) . . . .
